data_4113702
loop_
_publ_author_name
'F. Albert Cotton'
'James P. Donahue'
'Carlos A. Murillo'

_publ_section_title
;
 Polyunsaturated Dicarboxylate Tethers Connecting Dimolybdenum Redox and
 Chromophoric Centers: Syntheses, Structures, and Electrochemistry
;
_journal_name_full 'Journal of the American Chemical Society'
_journal_page_first 5436
_journal_page_last 5450
_journal_paper_doi 10.1021/ja029101i
_journal_volume 125
_journal_year 2003
_chemical_compound_source synthesized
_chemical_formula_moiety
;
 [Mo2 (H3 C O C6 H4 N)2 C H)3 (H3 C C N)2] [(H5 C6)4 B]
;
_chemical_formula_sum 'C73 H71 B Mo2 N8 O6'
_chemical_formula_weight 1359.07
_chemical_name_systematic
;
 ?
;
_space_group_IT_number 14
_symmetry_cell_setting monoclinic
_symmetry_space_group_name_Hall '-P 2ybc'
_symmetry_space_group_name_H-M 'P 1 21/c 1'
_atom_sites_solution_hydrogens geom
_atom_sites_solution_primary direct
_atom_sites_solution_secondary difmap
_audit_creation_method SHELXL
_cell_angle_alpha 90.00
_cell_angle_beta 91.749(2)
_cell_angle_gamma 90.00
_cell_formula_units_Z 4
_cell_length_a 10.7683(9)
_cell_length_b 15.7031(13)
_cell_length_c 38.653(3)
_cell_measurement_reflns_used 275
_cell_measurement_temperature 213(2)
_cell_measurement_theta_max 27.89
_cell_measurement_theta_min 2.29
_cell_volume 6533.0(9)
_computing_cell_refinement 'SAINT V. 6.02'
_computing_data_collection 'SMART V. 5.059'
_computing_data_reduction 'SAINT V. 6.02'
_computing_molecular_graphics 'SHELXTL V. 5.03 (Siemens, 1994)'
_computing_publication_material CIFTAB
_computing_structure_refinement 'SHELXL-93 (Sheldrick, 1993)'
_computing_structure_solution 'SHELXS-86 (Sheldrick, 1990)'
_diffrn_ambient_temperature 213(2)
_diffrn_measurement_device 'Bruker SMART 1000'
_diffrn_measurement_device_type 'area detector'
_diffrn_measurement_method 'omega scans'
_diffrn_radiation_monochromator graphite
_diffrn_radiation_source 'fine-focus sealed tube'
_diffrn_radiation_type MoK\a
_diffrn_radiation_wavelength 0.71073
_diffrn_reflns_av_R_equivalents 0.0498
_diffrn_reflns_av_sigmaI/netI 0.0651
_diffrn_reflns_limit_h_max 12
_diffrn_reflns_limit_h_min -14
_diffrn_reflns_limit_k_max 20
_diffrn_reflns_limit_k_min -14
_diffrn_reflns_limit_l_max 50
_diffrn_reflns_limit_l_min -50
_diffrn_reflns_number 41243
_diffrn_reflns_theta_max 28.04
_diffrn_reflns_theta_min 1.40
_diffrn_standards_interval_count 'none (area detector data)'
_exptl_absorpt_coefficient_mu 0.443
_exptl_absorpt_correction_T_max 0.9487
_exptl_absorpt_correction_T_min 0.8675
_exptl_absorpt_correction_type multi-scan
_exptl_crystal_colour yellow
_exptl_crystal_density_diffrn 1.382
_exptl_crystal_description block
_exptl_crystal_F_000 2808
_exptl_crystal_size_max 0.33
_exptl_crystal_size_mid 0.29
_exptl_crystal_size_min 0.12
_refine_diff_density_max 1.127
_refine_diff_density_min -1.242
_refine_diff_density_rms 0.078
_refine_ls_extinction_method none
_refine_ls_goodness_of_fit_all 1.055
_refine_ls_goodness_of_fit_obs 1.172
_refine_ls_matrix_type full
_refine_ls_number_parameters 835
_refine_ls_number_reflns 15373
_refine_ls_number_restraints 0
_refine_ls_restrained_S_all 1.055
_refine_ls_restrained_S_obs 1.172
_refine_ls_R_factor_all 0.1070
_refine_ls_R_factor_obs 0.0622
_refine_ls_shift/esd_max 0.382
_refine_ls_shift/esd_mean 0.007
_refine_ls_structure_factor_coef Fsqd
_refine_ls_weighting_details 'w=1/[\s^2^(Fo^2^)+(0.0481P)^2^+8.8557P] where P=(Fo^2^+2Fc^2^)/3'
_refine_ls_weighting_scheme calc
_refine_ls_wR_factor_all 0.1488
_refine_ls_wR_factor_obs 0.1286
_reflns_number_observed 9572
_reflns_number_total 15373
_reflns_observed_criterion >2sigma(I)
_cod_data_source_file ja029101isi20030123_021228_09.cif
_cod_data_source_block xl
_cod_depositor_comments
;
The following automatic conversions were performed:

'_refine_ls_weighting_scheme' value 'calc
w=1/[\s^2^(Fo^2^)+(0.0481P)^2^+8.8557P] where P=(Fo^2^+2Fc^2^)/3' was
changed to 'calc'. New tag '_refine_ls_weighting_details' was
created. The value of the new tag was set to
'w=1/[\s^2^(Fo^2^)+(0.0481P)^2^+8.8557P] where P=(Fo^2^+2Fc^2^)/3'.

Automatic conversion script
Id: cif_fix_values 3143 2015-03-26 13:38:13Z robertas 
;
_cod_database_code 4113702

loop_
_symmetry_equiv_pos_as_xyz
'x, y, z'
'-x, y+1/2, -z+1/2'
'-x, -y, -z'
'x, -y-1/2, z-1/2'

loop_
_atom_site_aniso_label
_atom_site_aniso_U_11
_atom_site_aniso_U_22
_atom_site_aniso_U_33
_atom_site_aniso_U_23
_atom_site_aniso_U_13
_atom_site_aniso_U_12
Mo1 0.0385(2) 0.0362(2) 0.0336(2) -0.0024(2) -0.00099(15) 0.0000(2)
Mo2 0.0400(2) 0.0413(2) 0.0358(2) 0.0005(2) -0.0022(2) 0.0005(2)
O1 0.050(2) 0.085(3) 0.060(2) 0.000(2) -0.013(2) -0.008(2)
O2 0.080(3) 0.094(3) 0.040(2) 0.009(2) 0.000(2) 0.002(2)
O3 0.097(3) 0.060(2) 0.059(2) 0.006(2) -0.019(2) 0.025(2)
O5 0.062(2) 0.085(3) 0.039(2) 0.013(2) 0.005(2) 0.004(2)
O6 0.067(3) 0.124(4) 0.065(3) -0.014(3) -0.024(2) -0.008(3)
N1 0.040(2) 0.041(2) 0.037(2) -0.001(2) -0.003(2) -0.001(2)
N2 0.045(2) 0.050(2) 0.034(2) 0.003(2) -0.003(2) 0.000(2)
N3 0.042(2) 0.041(2) 0.034(2) -0.004(2) -0.003(2) 0.003(2)
N4 0.048(2) 0.047(2) 0.034(2) -0.005(2) -0.005(2) 0.002(2)
N5 0.045(2) 0.033(2) 0.034(2) -0.0023(15) -0.001(2) -0.001(2)
N6 0.041(2) 0.044(2) 0.039(2) 0.001(2) -0.007(2) -0.003(2)
N7 0.049(2) 0.039(2) 0.046(2) -0.001(2) 0.004(2) -0.002(2)
N8 0.054(3) 0.047(2) 0.048(2) 0.008(2) 0.008(2) 0.001(2)
B1 0.056(3) 0.048(3) 0.050(3) -0.005(3) 0.002(3) -0.004(3)
C1 0.039(2) 0.045(3) 0.043(2) 0.003(2) 0.004(2) -0.001(2)
C2 0.041(2) 0.036(2) 0.039(2) 0.003(2) 0.001(2) -0.001(2)
C3 0.050(3) 0.056(3) 0.040(2) 0.001(2) 0.000(2) -0.004(2)
C4 0.040(3) 0.065(3) 0.056(3) 0.006(3) 0.004(2) -0.001(2)
C5 0.044(3) 0.048(3) 0.051(3) 0.007(2) -0.009(2) -0.007(2)
C6 0.052(3) 0.059(3) 0.038(2) -0.003(2) -0.007(2) -0.007(2)
C7 0.039(3) 0.057(3) 0.045(3) 0.003(2) 0.000(2) -0.003(2)
C8 0.079(4) 0.102(5) 0.056(3) 0.004(3) -0.026(3) -0.002(4)
C9 0.043(3) 0.050(3) 0.040(2) 0.004(2) -0.001(2) -0.004(2)
C10 0.052(3) 0.066(3) 0.043(3) 0.002(2) 0.005(2) 0.006(3)
C11 0.055(3) 0.067(4) 0.051(3) 0.006(3) -0.007(2) 0.006(3)
C12 0.061(3) 0.061(3) 0.044(3) 0.007(2) -0.003(2) -0.007(3)
C13 0.057(3) 0.103(5) 0.052(3) 0.002(3) 0.011(3) 0.003(3)
C14 0.052(3) 0.105(5) 0.044(3) 0.010(3) 0.002(2) 0.010(3)
C15 0.104(5) 0.093(5) 0.045(3) 0.003(3) 0.008(3) -0.007(4)
C16 0.050(3) 0.042(3) 0.042(2) -0.011(2) 0.003(2) 0.001(2)
C17 0.044(3) 0.042(3) 0.037(2) -0.004(2) 0.002(2) 0.007(2)
C18 0.065(3) 0.041(3) 0.066(3) -0.006(3) -0.019(3) 0.005(2)
C19 0.075(4) 0.042(3) 0.067(3) 0.002(3) -0.009(3) 0.006(3)
C20 0.060(3) 0.049(3) 0.042(3) 0.004(2) -0.002(2) 0.016(2)
C21 0.062(3) 0.057(3) 0.049(3) 0.000(2) -0.014(2) 0.000(3)
C22 0.058(3) 0.042(3) 0.048(3) 0.003(2) -0.010(2) 0.002(2)
C23 0.099(5) 0.058(4) 0.060(3) 0.008(3) -0.003(3) 0.035(3)
O4A 0.075(3) 0.118(5) 0.041(3) -0.020(3) -0.010(2) 0.005(4)
C24A 0.050(3) 0.033(5) 0.030(4) 0.003(3) -0.008(3) 0.004(4)
C25A 0.072(5) 0.077(5) 0.039(3) -0.006(3) 0.005(3) -0.020(4)
C26A 0.069(5) 0.096(6) 0.048(4) -0.013(4) -0.015(3) -0.022(4)
C27A 0.058(4) 0.076(6) 0.034(3) -0.002(4) -0.003(3) 0.024(4)
C28A 0.065(4) 0.098(6) 0.042(3) -0.006(4) 0.004(3) 0.004(4)
C29A 0.052(4) 0.070(4) 0.048(3) -0.010(3) 0.001(3) 0.002(3)
O4B 0.075(3) 0.118(5) 0.041(3) -0.020(3) -0.010(2) 0.005(4)
C24B 0.050(3) 0.033(5) 0.030(4) 0.003(3) -0.008(3) 0.004(4)
C25B 0.072(5) 0.077(5) 0.039(3) -0.006(3) 0.005(3) -0.020(4)
C26B 0.069(5) 0.096(6) 0.048(4) -0.013(4) -0.015(3) -0.022(4)
C27B 0.058(4) 0.076(6) 0.034(3) -0.002(4) -0.003(3) 0.024(4)
C28B 0.065(4) 0.098(6) 0.042(3) -0.006(4) 0.004(3) 0.004(4)
C29B 0.052(4) 0.070(4) 0.048(3) -0.010(3) 0.001(3) 0.002(3)
C30 0.118(6) 0.118(6) 0.066(4) -0.036(4) -0.030(4) 0.022(5)
C31 0.042(2) 0.037(2) 0.045(2) -0.004(2) 0.001(2) -0.005(2)
C32 0.044(2) 0.034(2) 0.037(2) -0.004(2) 0.001(2) -0.009(2)
C33 0.042(3) 0.046(3) 0.045(2) 0.001(2) 0.000(2) -0.002(2)
C34 0.050(3) 0.056(3) 0.049(3) 0.000(2) 0.011(2) -0.003(2)
C35 0.050(3) 0.048(3) 0.040(2) 0.007(2) 0.000(2) -0.005(2)
C36 0.048(3) 0.057(3) 0.044(3) 0.006(2) -0.003(2) 0.007(2)
C37 0.047(3) 0.058(3) 0.039(2) 0.000(2) 0.007(2) 0.005(2)
C38 0.075(4) 0.123(6) 0.044(3) 0.017(3) -0.007(3) -0.005(4)
C39 0.041(2) 0.042(3) 0.045(2) -0.001(2) -0.001(2) -0.003(2)
C40 0.051(3) 0.083(4) 0.056(3) 0.003(3) -0.008(3) -0.013(3)
C41 0.048(3) 0.095(5) 0.066(4) 0.005(3) -0.007(3) -0.016(3)
C42 0.040(3) 0.071(4) 0.061(3) -0.011(3) -0.010(2) -0.005(3)
C43 0.078(4) 0.175(8) 0.052(3) 0.034(4) -0.020(3) -0.040(5)
C44 0.068(4) 0.160(7) 0.052(3) 0.027(4) -0.017(3) -0.044(4)
C45 0.089(5) 0.196(10) 0.063(4) -0.023(5) -0.018(4) -0.005(6)
C46 0.041(3) 0.053(3) 0.060(3) -0.009(3) -0.001(2) -0.005(2)
C47 0.057(3) 0.058(4) 0.094(4) -0.025(3) 0.008(3) 0.007(3)
C48 0.060(3) 0.062(4) 0.055(3) 0.004(3) 0.007(3) 0.005(3)
C49 0.132(7) 0.074(5) 0.118(6) 0.007(4) 0.020(5) 0.042(5)
C50 0.054(3) 0.047(3) 0.054(3) -0.003(2) 0.011(2) 0.001(2)
C51 0.066(3) 0.050(3) 0.053(3) -0.001(2) 0.009(3) -0.005(3)
C52 0.068(4) 0.045(3) 0.077(4) 0.006(3) 0.018(3) 0.003(3)
C53 0.059(3) 0.071(4) 0.072(4) 0.021(3) -0.002(3) 0.001(3)
C54 0.077(4) 0.077(4) 0.062(3) -0.003(3) -0.007(3) -0.001(4)
C55 0.068(4) 0.057(3) 0.063(3) -0.004(3) -0.004(3) 0.004(3)
C56 0.066(3) 0.044(3) 0.049(3) -0.001(2) 0.003(2) -0.001(2)
C57 0.069(4) 0.068(4) 0.074(4) -0.014(3) -0.007(3) 0.008(3)
C58 0.077(4) 0.087(5) 0.080(4) -0.015(4) -0.020(3) -0.003(4)
C59 0.090(5) 0.066(4) 0.062(4) -0.012(3) -0.012(3) -0.010(4)
C60 0.088(5) 0.077(4) 0.058(3) -0.019(3) 0.006(3) -0.002(4)
C61 0.072(4) 0.072(4) 0.064(3) -0.020(3) 0.005(3) -0.001(3)
C62 0.055(3) 0.056(3) 0.042(3) -0.004(2) -0.001(2) -0.002(2)
C63 0.069(4) 0.051(3) 0.058(3) 0.000(3) 0.011(3) 0.001(3)
C64 0.072(4) 0.081(5) 0.063(4) 0.006(3) 0.018(3) 0.016(3)
C65 0.082(4) 0.074(4) 0.063(4) -0.004(3) 0.004(3) 0.028(4)
C66 0.091(5) 0.048(3) 0.062(3) -0.010(3) -0.005(3) 0.011(3)
C67 0.068(4) 0.056(3) 0.054(3) -0.004(3) -0.001(3) -0.008(3)
C68 0.066(4) 0.048(3) 0.055(3) -0.009(2) 0.008(3) -0.001(3)
C69 0.065(4) 0.065(4) 0.081(4) -0.006(3) 0.009(3) -0.003(3)
C70 0.066(4) 0.086(5) 0.112(6) -0.014(5) 0.012(4) -0.005(4)
C71 0.076(5) 0.078(5) 0.109(6) -0.020(4) 0.037(4) -0.017(4)
C72 0.109(6) 0.067(4) 0.079(4) -0.003(3) 0.027(4) -0.024(4)
C73 0.092(5) 0.058(4) 0.060(3) 0.001(3) 0.012(3) -0.013(3)

loop_
_atom_site_label
_atom_site_type_symbol
_atom_site_fract_x
_atom_site_fract_y
_atom_site_fract_z
_atom_site_U_iso_or_equiv
_atom_site_thermal_displace_type
_atom_site_occupancy
_atom_site_calc_flag
_atom_site_refinement_flags
_atom_site_disorder_group
Mo1 Mo -0.19936(3) 0.78977(2) 1.158288(9) 0.03616(10) Uani 1 d . .
Mo2 Mo -0.29662(3) 0.79980(3) 1.110303(9) 0.03910(11) Uani 1 d . .
O1 O 0.3788(3) 0.9178(3) 1.22485(9) 0.0653(10) Uani 1 d . .
O2 O -0.1536(4) 0.9344(3) 0.94494(9) 0.0713(11) Uani 1 d . .
O3 O 0.1850(4) 0.4682(3) 1.22967(9) 0.0727(11) Uani 1 d . .
O5 O -0.3385(3) 0.6613(3) 1.32436(8) 0.0618(10) Uani 1 d . .
O6 O -0.8785(4) 0.6609(3) 1.04776(10) 0.0859(14) Uani 1 d . .
N1 N -0.0443(3) 0.8611(2) 1.14048(9) 0.0391(8) Uani 1 d . .
N2 N -0.1462(3) 0.8676(2) 1.08757(9) 0.0431(9) Uani 1 d . .
N3 N -0.1155(3) 0.6738(2) 1.14354(9) 0.0392(8) Uani 1 d . .
N4 N -0.2263(3) 0.6851(2) 1.09239(9) 0.0428(9) Uani 1 d . .
N5 N -0.3499(3) 0.7275(2) 1.18204(8) 0.0375(8) Uani 1 d . .
N6 N -0.4599(3) 0.7407(2) 1.13050(9) 0.0415(9) Uani 1 d . .
N7 N -0.2721(4) 0.9022(2) 1.18410(10) 0.0444(9) Uani 1 d . .
N8 N -0.3997(4) 0.9205(3) 1.11312(10) 0.0495(10) Uani 1 d . .
B1 B 0.2751(6) 0.7067(4) 0.88777(15) 0.0515(14) Uani 1 d . .
C1 C -0.0474(4) 0.8855(3) 1.10746(11) 0.0424(10) Uani 1 d . .
H1A H 0.0193(4) 0.9149(3) 1.09846(11) 0.051 Uiso 1 calc R .
C2 C 0.0637(4) 0.8802(3) 1.16127(11) 0.0386(10) Uani 1 d . .
C3 C 0.1838(4) 0.8717(3) 1.14929(12) 0.0488(12) Uani 1 d . .
H3A H 0.1955(4) 0.8567(3) 1.12634(12) 0.059 Uiso 1 calc R .
C4 C 0.2856(5) 0.8853(3) 1.17109(13) 0.0537(13) Uani 1 d . .
H4A H 0.3650(5) 0.8799(3) 1.16255(13) 0.064 Uiso 1 calc R .
C5 C 0.2715(4) 0.9068(3) 1.20558(12) 0.0478(11) Uani 1 d . .
C6 C 0.1537(4) 0.9160(3) 1.21762(12) 0.0497(12) Uani 1 d . .
H6A H 0.1427(4) 0.9312(3) 1.24057(12) 0.060 Uiso 1 calc R .
C7 C 0.0510(4) 0.9027(3) 1.19574(12) 0.0470(11) Uani 1 d . .
H7A H -0.0282(4) 0.9091(3) 1.20435(12) 0.056 Uiso 1 calc R .
C8 C 0.3686(6) 0.9334(5) 1.26098(14) 0.079(2) Uani 1 d . .
H8A H 0.4501(6) 0.9399(5) 1.27142(14) 0.119 Uiso 1 calc R .
H8B H 0.3272(6) 0.8864(5) 1.27151(14) 0.119 Uiso 1 calc R .
H8C H 0.3217(6) 0.9846(5) 1.26434(14) 0.119 Uiso 1 calc R .
C9 C -0.1412(4) 0.8895(3) 1.05151(11) 0.0448(11) Uani 1 d . .
C10 C -0.2465(5) 0.9202(3) 1.03413(12) 0.0535(13) Uani 1 d . .
H10A H -0.3179(5) 0.9310(3) 1.04635(12) 0.064 Uiso 1 calc R .
C11 C -0.2467(5) 0.9350(4) 0.99878(13) 0.0580(14) Uani 1 d . .
H11A H -0.3177(5) 0.9566(4) 0.98764(13) 0.070 Uiso 1 calc R .
C12 C -0.1441(5) 0.9184(3) 0.98016(13) 0.0553(13) Uani 1 d . .
C13 C -0.0391(5) 0.8886(4) 0.99669(14) 0.071(2) Uani 1 d . .
H13A H 0.0316(5) 0.8777(4) 0.98421(14) 0.085 Uiso 1 calc R .
C14 C -0.0379(5) 0.8746(4) 1.03234(13) 0.067(2) Uani 1 d . .
H14A H 0.0343(5) 0.8547(4) 1.04338(13) 0.081 Uiso 1 calc R .
C15 C -0.0538(6) 0.9064(4) 0.92477(14) 0.080(2) Uani 1 d . .
H15A H -0.0702(6) 0.9209(4) 0.90094(14) 0.120 Uiso 1 calc R .
H15B H -0.0452(6) 0.8458(4) 0.92693(14) 0.120 Uiso 1 calc R .
H15C H 0.0216(6) 0.9335(4) 0.93278(14) 0.120 Uiso 1 calc R .
C16 C -0.1453(4) 0.6434(3) 1.11201(11) 0.0446(11) Uani 1 d . .
H16A H -0.1092(4) 0.5936(3) 1.10412(11) 0.054 Uiso 1 calc R .
C17 C -0.0397(4) 0.6203(3) 1.16535(11) 0.0410(10) Uani 1 d . .
C18 C -0.0619(5) 0.5340(3) 1.16784(14) 0.0581(14) Uani 1 d . .
H18A H -0.1281(5) 0.5106(3) 1.15503(14) 0.070 Uiso 1 calc R .
C19 C 0.0105(5) 0.4808(3) 1.18870(14) 0.0617(14) Uani 1 d . .
H19A H -0.0059(5) 0.4227(3) 1.18946(14) 0.074 Uiso 1 calc R .
C20 C 0.1063(5) 0.5147(3) 1.20815(12) 0.0505(12) Uani 1 d . .
C21 C 0.1290(5) 0.6016(3) 1.20696(13) 0.0564(13) Uani 1 d . .
H21A H 0.1931(5) 0.6249(3) 1.22055(13) 0.068 Uiso 1 calc R .
C22 C 0.0566(5) 0.6537(3) 1.18564(12) 0.0495(12) Uani 1 d . .
H22A H 0.0729(5) 0.7118(3) 1.18495(12) 0.059 Uiso 1 calc R .
C23 C 0.1744(6) 0.3783(4) 1.22759(14) 0.072(2) Uani 1 d . .
H23A H 0.2329(6) 0.3525(4) 1.24361(14) 0.108 Uiso 1 calc R .
H23B H 0.1913(6) 0.3600(4) 1.20451(14) 0.108 Uiso 1 calc R .
H23C H 0.0917(6) 0.3616(4) 1.23325(14) 0.108 Uiso 1 calc R .
O4A O -0.3182(5) 0.5986(4) 0.95375(12) 0.078(2) Uani 0.799(4) d P 1
C24A C -0.2515(9) 0.6605(4) 1.0567(2) 0.038(2) Uani 0.799(4) d P 1
C25A C -0.3579(7) 0.6159(5) 1.0480(2) 0.062(2) Uani 0.799(4) d P 1
H25A H -0.4136(7) 0.6020(5) 1.0651(2) 0.075 Uiso 0.799(4) calc PR 1
C26A C -0.3827(7) 0.5914(6) 1.0139(2) 0.071(2) Uani 0.799(4) d P 1
H26A H -0.4533(7) 0.5597(6) 1.0082(2) 0.086 Uiso 0.799(4) calc PR 1
C27A C -0.3016(7) 0.6147(6) 0.9888(2) 0.056(2) Uani 0.799(4) d P 1
C28A C -0.1968(7) 0.6588(5) 0.9977(2) 0.068(2) Uani 0.799(4) d P 1
H28A H -0.1414(7) 0.6740(5) 0.9808(2) 0.082 Uiso 0.799(4) calc PR 1
C29A C -0.1723(6) 0.6810(5) 1.0315(2) 0.057(2) Uani 0.799(4) d P 1
H29A H -0.0998(6) 0.7108(5) 1.0372(2) 0.068 Uiso 0.799(4) calc PR 1
O4B O -0.3275(20) 0.5268(18) 0.9659(5) 0.078(2) Uani 0.201(4) d P 2
C24B C -0.2502(47) 0.6347(22) 1.0616(11) 0.038(2) Uani 0.201(4) d P 2
C25B C -0.2336(26) 0.5505(19) 1.0554(6) 0.062(2) Uani 0.201(4) d P 2
H25B H -0.2054(26) 0.5149(19) 1.0732(6) 0.075 Uiso 0.201(4) calc PR 2
C26B C -0.2590(26) 0.5166(22) 1.0223(7) 0.071(2) Uani 0.201(4) d P 2
H26B H -0.2456(26) 0.4590(22) 1.0184(7) 0.086 Uiso 0.201(4) calc PR 2
C27B C -0.3014(29) 0.5650(22) 0.9966(7) 0.056(2) Uani 0.201(4) d P 2
C28B C -0.3262(31) 0.6469(25) 1.0023(8) 0.068(2) Uani 0.201(4) d P 2
H28B H -0.3713(31) 0.6786(25) 0.9859(8) 0.082 Uiso 0.201(4) calc PR 2
C29B C -0.2822(24) 0.6857(19) 1.0340(7) 0.057(2) Uani 0.201(4) d P 2
H29B H -0.2756(24) 0.7446(19) 1.0358(7) 0.068 Uiso 0.201(4) calc PR 2
C30 C -0.4092(7) 0.5448(5) 0.9434(2) 0.102(3) Uani 1 d . .
H30A H -0.4097(7) 0.5394(5) 0.9186(2) 0.153 Uiso 1 calc R 1
H30B H -0.4879(7) 0.5665(5) 0.9504(2) 0.153 Uiso 1 calc R 1
H30C H -0.3950(7) 0.4899(5) 0.9538(2) 0.153 Uiso 1 calc R 1
C31 C -0.4545(4) 0.7190(3) 1.16361(11) 0.0414(10) Uani 1 d . .
H31A H -0.5248(4) 0.6976(3) 1.17397(11) 0.050 Uiso 1 calc R .
C32 C -0.3505(4) 0.7085(3) 1.21817(10) 0.0380(9) Uani 1 d . .
C33 C -0.4497(4) 0.7280(3) 1.23886(11) 0.0444(11) Uani 1 d . .
H33A H -0.5208(4) 0.7530(3) 1.22912(11) 0.053 Uiso 1 calc R .
C34 C -0.4431(5) 0.7102(3) 1.27403(12) 0.0515(12) Uani 1 d . .
H34A H -0.5109(5) 0.7221(3) 1.28755(12) 0.062 Uiso 1 calc R .
C35 C -0.3371(4) 0.6750(3) 1.28929(12) 0.0460(11) Uani 1 d . .
C36 C -0.2377(5) 0.6558(3) 1.26896(12) 0.0497(12) Uani 1 d . .
H36A H -0.1660(5) 0.6320(3) 1.27884(12) 0.060 Uiso 1 calc R .
C37 C -0.2454(4) 0.6724(3) 1.23357(12) 0.0478(12) Uani 1 d . .
H37A H -0.1784(4) 0.6589(3) 1.21997(12) 0.057 Uiso 1 calc R .
C38 C -0.2224(6) 0.6452(5) 1.34148(14) 0.081(2) Uani 1 d . .
H38A H -0.2348(6) 0.6366(5) 1.36572(14) 0.122 Uiso 1 calc R .
H38B H -0.1681(6) 0.6929(5) 1.33840(14) 0.122 Uiso 1 calc R .
H38C H -0.1857(6) 0.5950(5) 1.33190(14) 0.122 Uiso 1 calc R .
C39 C -0.5705(4) 0.7234(3) 1.11051(11) 0.0427(11) Uani 1 d . .
C40 C -0.6705(5) 0.6775(4) 1.12220(14) 0.0635(15) Uani 1 d . .
H40A H -0.6690(5) 0.6582(4) 1.14496(14) 0.076 Uiso 1 calc R .
C41 C -0.7728(5) 0.6595(4) 1.10093(15) 0.070(2) Uani 1 d . .
H41A H -0.8407(5) 0.6313(4) 1.10980(15) 0.084 Uiso 1 calc R .
C42 C -0.7741(5) 0.6829(4) 1.06743(14) 0.0578(14) Uani 1 d . .
C43 C -0.6805(6) 0.7305(6) 1.0554(2) 0.102(3) Uani 1 d . .
H43A H -0.6841(6) 0.7501(6) 1.0327(2) 0.122 Uiso 1 calc R .
C44 C -0.5781(6) 0.7502(5) 1.07696(15) 0.094(2) Uani 1 d . .
H44A H -0.5136(6) 0.7824(5) 1.06826(15) 0.112 Uiso 1 calc R .
C45 C -0.8648(7) 0.6531(6) 1.0129(2) 0.116(3) Uani 1 d . .
H45A H -0.9430(7) 0.6377(6) 1.0021(2) 0.174 Uiso 1 calc R .
H45B H -0.8044(7) 0.6098(6) 1.0085(2) 0.174 Uiso 1 calc R .
H45C H -0.8373(7) 0.7064(6) 1.0037(2) 0.174 Uiso 1 calc R .
C46 C -0.3207(5) 0.9596(3) 1.19545(13) 0.0515(12) Uani 1 d . .
C47 C -0.3830(5) 1.0335(4) 1.2090(2) 0.070(2) Uani 1 d . .
H47A H -0.3680(31) 1.0365(14) 1.2336(2) 0.104 Uiso 1 calc R .
H47B H -0.4706(7) 1.0291(13) 1.2041(9) 0.104 Uiso 1 calc R .
H47C H -0.3515(27) 1.0840(4) 1.1984(8) 0.104 Uiso 1 calc R .
C48 C -0.4525(5) 0.9809(4) 1.11206(14) 0.0591(14) Uani 1 d . .
C49 C -0.5235(7) 1.0606(5) 1.1105(2) 0.108(3) Uani 1 d . .
H49A H -0.5198(44) 1.0843(19) 1.0876(4) 0.162 Uiso 1 calc R .
H49B H -0.4886(32) 1.1003(13) 1.1270(10) 0.162 Uiso 1 calc R .
H49C H -0.6084(13) 1.0495(7) 1.1158(14) 0.162 Uiso 1 calc R .
C50 C 0.2227(5) 0.7734(3) 0.85737(13) 0.0516(12) Uani 1 d . .
C51 C 0.1872(5) 0.8582(3) 0.86337(14) 0.0561(13) Uani 1 d . .
H51A H 0.2048(5) 0.8820(3) 0.88500(14) 0.067 Uiso 1 calc R .
C52 C 0.1277(5) 0.9072(4) 0.8387(2) 0.0630(15) Uani 1 d . .
H52A H 0.1034(5) 0.9624(4) 0.8440(2) 0.076 Uiso 1 calc R .
C53 C 0.1034(5) 0.8747(4) 0.8056(2) 0.067(2) Uani 1 d . .
H53A H 0.0629(5) 0.9078(4) 0.7888(2) 0.081 Uiso 1 calc R .
C54 C 0.1406(6) 0.7919(4) 0.7981(2) 0.072(2) Uani 1 d . .
H54A H 0.1264(6) 0.7691(4) 0.7761(2) 0.086 Uiso 1 calc R .
C55 C 0.1992(5) 0.7442(4) 0.82393(14) 0.0627(14) Uani 1 d . .
H55A H 0.2244(5) 0.6892(4) 0.81853(14) 0.075 Uiso 1 calc R .
C56 C 0.3378(5) 0.7570(3) 0.92157(13) 0.0529(12) Uani 1 d . .
C57 C 0.4628(6) 0.7534(4) 0.9318(2) 0.070(2) Uani 1 d . .
H57A H 0.5163(6) 0.7212(4) 0.9187(2) 0.084 Uiso 1 calc R .
C58 C 0.5117(6) 0.7963(5) 0.9611(2) 0.082(2) Uani 1 d . .
H58A H 0.5953(6) 0.7903(5) 0.9674(2) 0.098 Uiso 1 calc R .
C59 C 0.4378(6) 0.8463(4) 0.9802(2) 0.073(2) Uani 1 d . .
H59A H 0.4710(6) 0.8781(4) 0.9986(2) 0.087 Uiso 1 calc R .
C60 C 0.3123(6) 0.8494(4) 0.97195(15) 0.074(2) Uani 1 d . .
H60A H 0.2597(6) 0.8815(4) 0.98546(15) 0.089 Uiso 1 calc R .
C61 C 0.2643(6) 0.8046(4) 0.94340(14) 0.069(2) Uani 1 d . .
H61A H 0.1791(6) 0.8067(4) 0.93871(14) 0.083 Uiso 1 calc R .
C62 C 0.3752(5) 0.6430(3) 0.87047(12) 0.0510(12) Uani 1 d . .
C63 C 0.4803(5) 0.6762(4) 0.85513(13) 0.0592(14) Uani 1 d . .
H63A H 0.4903(5) 0.7350(4) 0.85437(13) 0.071 Uiso 1 calc R .
C64 C 0.5701(6) 0.6252(4) 0.84104(15) 0.072(2) Uani 1 d . .
H64A H 0.6393(6) 0.6506(4) 0.83152(15) 0.086 Uiso 1 calc R .
C65 C 0.5602(6) 0.5391(4) 0.84072(15) 0.073(2) Uani 1 d . .
H65A H 0.6211(6) 0.5054(4) 0.83105(15) 0.087 Uiso 1 calc R .
C66 C 0.4577(6) 0.5033(4) 0.85510(14) 0.067(2) Uani 1 d . .
H66A H 0.4484(6) 0.4444(4) 0.85513(14) 0.081 Uiso 1 calc R .
C67 C 0.3677(5) 0.5541(3) 0.86957(13) 0.0591(14) Uani 1 d . .
H67A H 0.2993(5) 0.5279(3) 0.87912(13) 0.071 Uiso 1 calc R .
C68 C 0.1538(5) 0.6537(3) 0.90133(13) 0.0563(13) Uani 1 d . .
C69 C 0.0340(6) 0.6616(4) 0.8879(2) 0.070(2) Uani 1 d . .
H69A H 0.0191(6) 0.7003(4) 0.8701(2) 0.084 Uiso 1 calc R .
C70 C -0.0660(6) 0.6141(5) 0.8999(2) 0.088(2) Uani 1 d . .
H70A H -0.1456(6) 0.6227(5) 0.8905(2) 0.105 Uiso 1 calc R .
C71 C -0.0460(7) 0.5547(5) 0.9255(2) 0.087(2) Uani 1 d . .
H71A H -0.1119(7) 0.5226(5) 0.9335(2) 0.104 Uiso 1 calc R .
C72 C 0.0716(7) 0.5428(4) 0.9394(2) 0.085(2) Uani 1 d . .
H72A H 0.0858(7) 0.5016(4) 0.9564(2) 0.101 Uiso 1 calc R .
C73 C 0.1694(6) 0.5922(4) 0.92821(14) 0.070(2) Uani 1 d . .
H73A H 0.2477(6) 0.5849(4) 0.93858(14) 0.084 Uiso 1 calc R .

loop_
_atom_type_symbol
_atom_type_description
_atom_type_scat_dispersion_real
_atom_type_scat_dispersion_imag
_atom_type_scat_source
C C 0.0033 0.0016 'International Tables Vol C Tables 4.2.6.8 and 6.1.1.4'
H H 0.0000 0.0000 'International Tables Vol C Tables 4.2.6.8 and 6.1.1.4'
B B 0.0013 0.0007 'International Tables Vol C Tables 4.2.6.8 and 6.1.1.4'
N N 0.0061 0.0033 'International Tables Vol C Tables 4.2.6.8 and 6.1.1.4'
O O 0.0106 0.0060 'International Tables Vol C Tables 4.2.6.8 and 6.1.1.4'
Mo Mo -1.6832 0.6857 'International Tables Vol C Tables 4.2.6.8 and 6.1.1.4'

loop_
_geom_angle_atom_site_label_1
_geom_angle_atom_site_label_2
_geom_angle_atom_site_label_3
_geom_angle
_geom_angle_publ_flag
Mo2 Mo1 N3 91.83(9) y
Mo2 Mo1 N5 92.84(9) y
N3 Mo1 N5 93.31(14) y
Mo2 Mo1 N1 92.82(9) y
N3 Mo1 N1 91.16(14) y
N5 Mo1 N1 172.66(13) y
Mo2 Mo1 N7 99.56(10) y
N3 Mo1 N7 168.28(13) y
N5 Mo1 N7 83.45(13) y
N1 Mo1 N7 91.01(14) y
N4 Mo2 Mo1 92.98(10) y
N4 Mo2 N2 90.37(15) y
Mo1 Mo2 N2 92.09(10) y
N4 Mo2 N6 93.26(15) y
Mo1 Mo2 N6 92.17(9) y
N2 Mo2 N6 174.25(14) y
N4 Mo2 N8 162.03(14) y
Mo1 Mo2 N8 104.99(11) y
N2 Mo2 N8 88.91(15) y
N6 Mo2 N8 86.26(15) y
C5 O1 C8 117.8(4) n
C12 O2 C15 116.7(4) n
C20 O3 C23 116.4(4) n
C35 O5 C38 116.9(4) n
C45 O6 C42 117.0(5) n
C1 N1 C2 118.4(4) y
C1 N1 Mo1 117.5(3) y
C2 N1 Mo1 124.0(3) y
C1 N2 C9 117.3(4) y
C1 N2 Mo2 118.0(3) y
C9 N2 Mo2 124.5(3) y
C16 N3 C17 116.4(4) y
C16 N3 Mo1 117.3(3) y
C17 N3 Mo1 126.0(3) y
C16 N4 C24B 107.5(15) y
C16 N4 C24A 121.2(5) y
C16 N4 Mo2 118.8(3) y
C24B N4 Mo2 133.7(16) y
C24A N4 Mo2 119.2(4) y
C31 N5 C32 118.4(4) y
C31 N5 Mo1 117.6(3) y
C32 N5 Mo1 123.0(3) y
C31 N6 C39 119.1(4) y
C31 N6 Mo2 116.7(3) y
C39 N6 Mo2 124.2(3) y
C46 N7 Mo1 172.9(4) y
C48 N8 Mo2 175.0(4) y
C62 B1 C56 111.0(4) n
C62 B1 C68 111.1(4) n
C56 B1 C68 107.4(4) n
C62 B1 C50 108.1(4) n
C56 B1 C50 112.4(4) n
C68 B1 C50 106.8(4) n
N2 C1 N1 119.4(4) y
C7 C2 C3 117.5(4) n
C7 C2 N1 119.5(4) n
C3 C2 N1 122.8(4) n
C4 C3 C2 120.7(4) n
C3 C4 C5 121.1(5) n
O1 C5 C6 125.3(4) n
O1 C5 C4 116.0(4) n
C6 C5 C4 118.7(4) n
C5 C6 C7 120.4(4) n
C6 C7 C2 121.5(4) n
C14 C9 C10 117.5(4) n
C14 C9 N2 122.5(4) n
C10 C9 N2 119.9(4) n
C11 C10 C9 120.8(5) n
C12 C11 C10 120.8(5) n
C13 C12 C11 119.5(5) n
C13 C12 O2 123.9(5) n
C11 C12 O2 116.6(5) n
C12 C13 C14 120.0(5) n
C9 C14 C13 121.5(5) n
N4 C16 N3 119.0(4) y
C18 C17 C22 117.4(4) n
C18 C17 N3 121.4(4) n
C22 C17 N3 121.1(4) n
C17 C18 C19 122.5(5) n
C20 C19 C18 119.2(5) n
C19 C20 O3 124.5(5) n
C19 C20 C21 119.7(5) n
O3 C20 C21 115.8(5) n
C22 C21 C20 120.3(5) n
C21 C22 C17 120.8(5) n
C30 O4A C27A 118.5(6) n
C29A C24A C25A 119.0(8) n
C29A C24A N4 121.2(8) n
C25A C24A N4 119.8(7) n
C24A C25A C26A 120.4(7) n
C25A C26A C27A 119.2(7) n
C28A C27A O4A 115.1(7) n
C28A C27A C26A 119.7(6) n
O4A C27A C26A 125.3(7) n
C27A C28A C29A 120.5(7) n
C24A C29A C28A 121.3(7) n
C30 O4B C27B 129.3(23) n
C29B C24B C25B 117.7(37) n
C29B C24B N4 110.8(27) n
C25B C24B N4 131.2(30) n
C24B C25B C26B 120.4(32) n
C27B C26B C25B 121.4(32) n
C28B C27B O4B 122.4(28) n
C28B C27B C26B 119.8(28) n
O4B C27B C26B 117.6(30) n
C27B C28B C29B 119.2(30) n
C24B C29B C28B 119.0(34) n
N6 C31 N5 120.4(4) y
C33 C32 C37 118.4(4) n
C33 C32 N5 123.0(4) n
C37 C32 N5 118.5(4) n
C32 C33 C34 120.2(4) n
C35 C34 C33 121.0(4) n
O5 C35 C36 124.1(4) n
O5 C35 C34 116.7(4) n
C36 C35 C34 119.2(4) n
C35 C36 C37 119.7(4) n
C32 C37 C36 121.5(4) n
C44 C39 C40 116.5(5) n
C44 C39 N6 118.8(4) n
C40 C39 N6 124.6(4) n
C39 C40 C41 121.7(5) n
C42 C41 C40 120.1(5) n
C41 C42 C43 119.8(5) n
C41 C42 O6 116.5(5) n
C43 C42 O6 123.5(5) n
C42 C43 C44 120.0(6) n
C39 C44 C43 121.6(6) n
N7 C46 C47 178.6(6) y
N8 C48 C49 179.5(7) y
C55 C50 C51 115.1(5) n
C55 C50 B1 120.0(5) n
C51 C50 B1 124.6(5) n
C52 C51 C50 122.8(5) n
C51 C52 C53 120.2(5) n
C54 C53 C52 119.1(5) n
C55 C54 C53 118.9(6) n
C50 C55 C54 123.9(6) n
C57 C56 C61 114.3(5) n
C57 C56 B1 125.0(5) n
C61 C56 B1 120.6(5) n
C56 C57 C58 123.1(6) n
C59 C58 C57 120.3(6) n
C58 C59 C60 118.9(6) n
C59 C60 C61 120.1(6) n
C56 C61 C60 123.1(6) n
C63 C62 C67 114.1(5) n
C63 C62 B1 120.1(5) n
C67 C62 B1 125.8(5) n
C64 C63 C62 122.7(5) n
C65 C64 C63 121.7(6) n
C64 C65 C66 118.0(6) n
C65 C66 C67 120.5(6) n
C66 C67 C62 123.0(6) n
C69 C68 C73 115.0(6) n
C69 C68 B1 125.1(5) n
C73 C68 B1 119.9(5) n
C68 C69 C70 123.1(6) n
C71 C70 C69 119.7(7) n
C70 C71 C72 119.8(7) n
C71 C72 C73 120.0(7) n
C72 C73 C68 122.3(6) n

loop_
_geom_bond_atom_site_label_1
_geom_bond_atom_site_label_2
_geom_bond_distance
_geom_bond_publ_flag
Mo1 Mo2 2.1079(5) y
Mo1 N3 2.119(4) y
Mo1 N5 2.125(4) y
Mo1 N1 2.142(4) y
Mo1 N7 2.184(4) y
Mo2 N4 2.080(4) y
Mo2 N2 2.149(4) y
Mo2 N6 2.155(4) y
Mo2 N8 2.200(4) y
O1 C5 1.367(5) n
O1 C8 1.425(6) n
O2 C12 1.385(6) n
O2 C15 1.418(7) n
O3 C20 1.378(6) n
O3 C23 1.419(7) n
O5 C35 1.373(5) n
O5 C38 1.419(6) n
O6 C45 1.364(7) n
O6 C42 1.382(6) n
N1 C1 1.332(5) y
N1 C2 1.425(5) y
N2 C1 1.324(5) y
N2 C9 1.438(5) y
N3 C16 1.338(5) y
N3 C17 1.428(5) y
N4 C16 1.313(6) y
N4 C24B 1.45(5) y
N4 C24A 1.451(10) y
N5 C31 1.321(5) y
N5 C32 1.428(5) y
N6 C31 1.324(5) y
N6 C39 1.426(6) y
N7 C46 1.138(6) y
N8 C48 1.106(6) y
B1 C62 1.629(8) n
B1 C56 1.652(7) n
B1 C68 1.649(8) n
B1 C50 1.660(8) n
C2 C7 1.389(6) n
C2 C3 1.394(6) n
C3 C4 1.378(6) n
C4 C5 1.388(7) n
C5 C6 1.372(7) n
C6 C7 1.387(6) n
C9 C14 1.375(7) n
C9 C10 1.387(6) n
C10 C11 1.386(6) n
C11 C12 1.362(7) n
C12 C13 1.364(7) n
C13 C14 1.395(7) n
C17 C18 1.381(7) n
C17 C22 1.384(6) n
C18 C19 1.385(7) n
C19 C20 1.366(7) n
C20 C21 1.387(7) n
C21 C22 1.385(6) n
O4A C30 1.346(9) n
O4A C27A 1.383(8) n
C24A C29A 1.354(11) n
C24A C25A 1.376(12) n
C25A C26A 1.391(8) n
C26A C27A 1.377(11) n
C27A C28A 1.360(10) n
C28A C29A 1.368(8) n
O4B C30 1.25(2) n
O4B C27B 1.35(3) n
C24B C29B 1.37(4) n
C24B C25B 1.36(5) n
C25B C26B 1.41(3) n
C26B C27B 1.32(4) n
C27B C28B 1.33(5) n
C28B C29B 1.44(4) n
C32 C33 1.387(6) n
C32 C37 1.384(6) n
C33 C34 1.388(6) n
C34 C35 1.384(7) n
C35 C36 1.380(6) n
C36 C37 1.392(6) n
C39 C44 1.363(7) n
C39 C40 1.384(7) n
C40 C41 1.383(7) n
C41 C42 1.345(7) n
C42 C43 1.350(8) n
C43 C44 1.397(8) n
C46 C47 1.447(7) n
C48 C49 1.468(8) n
C50 C55 1.387(7) n
C50 C51 1.407(7) n
C51 C52 1.369(7) n
C52 C53 1.394(8) n
C53 C54 1.394(8) n
C54 C55 1.385(8) n
C56 C57 1.392(8) n
C56 C61 1.392(7) n
C57 C58 1.406(8) n
C58 C59 1.353(8) n
C59 C60 1.379(8) n
C60 C61 1.395(7) n
C62 C63 1.395(7) n
C62 C67 1.399(7) n
C63 C64 1.380(7) n
C64 C65 1.357(8) n
C65 C66 1.372(8) n
C66 C67 1.387(7) n
C68 C69 1.381(8) n
C68 C73 1.424(7) n
C69 C70 1.400(8) n
C70 C71 1.374(10) n
C71 C72 1.374(9) n
C72 C73 1.388(8) n
